data_9005580
loop_
_publ_author_name
'Cruciani, G.'
'Martucci, A.'
'Meneghini, C.'

_publ_section_title
;
 Dehydration dynamics of epistilbite by in situ time resolved synchrotron
 powder diffraction
 T = 429 K
;
_journal_name_full 'European Journal of Mineralogy'
_journal_page_first 257
_journal_page_last 266
_journal_paper_doi 10.1127/0935-1221/2003/0015-0257
_journal_volume 15
_journal_year 2003
_chemical_formula_sum 'Al0.726 Ca0.375 H4 O7.72 Si2.274'
_chemical_name_mineral Epistilbite
_space_group_IT_number 12
_symmetry_space_group_name_Hall '-C 2y'
_symmetry_space_group_name_H-M 'C 1 2/m 1'
_cell_angle_alpha 90
_cell_angle_beta 124.607
_cell_angle_gamma 90
_cell_formula_units_Z 8
_cell_length_a 9.1014
_cell_length_b 17.7326
_cell_length_c 10.2378
_cell_volume 1359.948
_database_code_amcsd 0006968
_diffrn_ambient_temperature 429
_exptl_crystal_density_diffrn 2.208
_cod_original_formula_sum 'Ca.375 (Al.726 Si2.274) O7.72 H4'
_cod_database_code 9005580

loop_
_space_group_symop_operation_xyz
x,y,z
1/2+x,1/2+y,z
x,-y,z
1/2+x,1/2-y,z
-x,y,-z
1/2-x,1/2+y,-z
-x,-y,-z
1/2-x,1/2-y,-z

loop_
_atom_site_label
_atom_site_fract_x
_atom_site_fract_y
_atom_site_fract_z
_atom_site_occupancy
_atom_site_U_iso_or_equiv
_atom_site_type_symbol
_atom_site_attached_hydrogens
Ca1 0.74090 0.00000 0.23380 0.47000 0.06700 Ca 0
Ca2 0.74250 0.00000 0.51090 0.28000 0.07000 Ca 0
AlT1 0.00400 0.08680 0.16450 0.24200 0.03300 Al 0
SiT1 0.00400 0.08680 0.16450 0.75800 0.03300 Si 0
AlT2 0.29820 0.20790 0.38690 0.24200 0.03300 Al 0
SiT2 0.29820 0.20790 0.38690 0.75800 0.03300 Si 0
AlT3 0.71650 0.19500 0.10320 0.24200 0.03300 Al 0
SiT3 0.71650 0.19500 0.10320 0.75800 0.03300 Si 0
O1 0.02630 0.00000 0.21800 1.00000 0.07200 O 0
O2 0.00000 0.09190 0.00000 1.00000 0.07200 O 0
O3 0.80890 0.11260 0.12790 1.00000 0.07200 O 0
O4 0.16990 0.13200 0.31610 1.00000 0.07200 O 0
O5 0.50000 0.18060 0.00000 1.00000 0.07200 O 0
O6 0.50000 0.16550 0.50000 1.00000 0.07200 O 0
O7 0.75000 0.25000 0.00000 1.00000 0.07200 O 0
O8 0.76180 0.22010 0.27680 1.00000 0.07200 O 0
O9 0.25000 0.25000 0.50000 1.00000 0.07200 O 0
Wat1 0.50000 0.00000 0.50000 0.94000 0.17700 O 2
Wat2 0.00000 0.07200 0.50000 0.91000 0.17000 O 2
Wat3 0.56280 0.07880 0.28640 0.78000 0.18300 O 2
Wat4 0.50000 0.00000 0.00000 1.00000 0.10600 O 2

loop_
_cod_changelog_entry_id
_cod_changelog_entry_author
_cod_changelog_entry_date
_cod_changelog_entry_text
1
;cod-tools version 3.8.0
Id: cif_guess_AMCSD_atom_types 9581 2023-05-17 12:35:41Z saulius
;
2023-05-18T11:39:30+03:00
;Derived atom types and hydrogen counts
from atom names that follow the AMCSD naming convention
(Wat == water, O-H == hydroxyl).
;

loop_
_cod_related_entry_id
_cod_related_entry_database
_cod_related_entry_code
1 AMCSD 0006968
